data_4310035
loop_
_publ_author_name
'Robert K. Thomson'
'Federico E. Zahariev'
'Zhe Zhang'
'Brian O. Patrick'
'Yan Alexander Wang'
'Laurel L. Schafer'

_publ_section_title
;
Structure, Bonding, and Reactivity of Ti and Zr Amidate Complexes: DFT
and X-Ray Crystallographic Studies
;
_journal_name_full 'Inorganic Chemistry'
_journal_page_first 8680
_journal_page_last 8689
_journal_paper_doi 10.1021/ic0502980
_journal_volume 44
_journal_year 2005
_chemical_formula_sum 'C34 H56 N4 O3 Ti'
_chemical_formula_weight 616.73
_chemical_melting_point 'C34 H56 N4 O3 Ti'
_chemical_name_systematic
;
 ?
;
_space_group_IT_number 2
_symmetry_cell_setting triclinic
_symmetry_space_group_name_Hall '-P 1'
_symmetry_space_group_name_H-M 'P -1'
_atom_sites_solution_hydrogens geom
_atom_sites_solution_primary direct
_atom_sites_solution_secondary difmap
_audit_creation_method SHELXL-97
_cell_angle_alpha 102.30(1)
_cell_angle_beta 90.63(1)
_cell_angle_gamma 110.60(1)
_cell_formula_units_Z 2
_cell_length_a 9.561(2)
_cell_length_b 10.519(2)
_cell_length_c 19.121(3)
_cell_measurement_reflns_used 3050
_cell_measurement_temperature 173(2)
_cell_measurement_theta_max 23.7
_cell_measurement_theta_min 2.15
_cell_volume 1751.0(6)
_computing_cell_refinement CrystalClear
_computing_data_reduction CrystalClear
_computing_molecular_graphics 'ORTEP-3 (Farrugia, 1997)'
_computing_publication_material 'PLATON (Spek, 1990)'
_computing_structure_refinement 'SHELXL-97 (Sheldrick, 1997)'
_computing_structure_solution 'SHELXL-97 (Sheldrick, 1997)'
_diffrn_ambient_temperature 173(2)
_diffrn_detector_area_resol_mean 11.76
_diffrn_measured_fraction_theta_full 0.876
_diffrn_measured_fraction_theta_max 0.876
_diffrn_measurement_device_type 'Rigaku/ADSC CCD'
_diffrn_measurement_method 'area detector'
_diffrn_radiation_monochromator graphite
_diffrn_radiation_source 'fine-focus sealed tube'
_diffrn_radiation_type MoK\a
_diffrn_radiation_wavelength 0.71073
_diffrn_reflns_av_R_equivalents 0.0000
_diffrn_reflns_av_sigmaI/netI 0.1349
_diffrn_reflns_limit_h_max 11
_diffrn_reflns_limit_h_min 0
_diffrn_reflns_limit_k_max 11
_diffrn_reflns_limit_k_min -12
_diffrn_reflns_limit_l_max 22
_diffrn_reflns_limit_l_min -22
_diffrn_reflns_number 5454
_diffrn_reflns_theta_full 25.05
_diffrn_reflns_theta_max 25.05
_diffrn_reflns_theta_min 2.83
_exptl_absorpt_coefficient_mu 0.281
_exptl_absorpt_correction_T_max 1.0000
_exptl_absorpt_correction_T_min 0.9990
_exptl_absorpt_correction_type multi-scan
_exptl_crystal_colour red
_exptl_crystal_density_diffrn 1.170
_exptl_crystal_density_method 'not measured'
_exptl_crystal_description chip
_exptl_crystal_F_000 668
_exptl_crystal_size_max 0.15
_exptl_crystal_size_mid 0.10
_exptl_crystal_size_min 0.10
_refine_diff_density_max 0.513
_refine_diff_density_min -0.430
_refine_diff_density_rms 0.100
_refine_ls_extinction_method none
_refine_ls_goodness_of_fit_ref 1.104
_refine_ls_hydrogen_treatment mixed
_refine_ls_matrix_type full
_refine_ls_number_parameters 378
_refine_ls_number_reflns 5454
_refine_ls_number_restraints 21
_refine_ls_restrained_S_all 1.102
_refine_ls_R_factor_all 0.1456
_refine_ls_R_factor_gt 0.0888
_refine_ls_shift/su_max 0.003
_refine_ls_shift/su_mean 0.002
_refine_ls_structure_factor_coef Fsqd
_refine_ls_weighting_details 'calc w=1/[\s^2^(Fo^2^)+(0.1198P)^2^+2.5885P] where P=(Fo^2^+2Fc^2^)/3'
_refine_ls_weighting_scheme calc
_refine_ls_wR_factor_gt 0.2556
_refine_ls_wR_factor_ref 0.2753
_reflns_number_gt 3202
_reflns_number_total 5454
_reflns_threshold_expression >2sigma(I)
_cod_data_source_file ic0502980si20050226_101828.cif
_cod_data_source_block hklf4_1
_cod_database_code 4310035

loop_
_symmetry_equiv_pos_as_xyz
'x, y, z'
'-x, -y, -z'

loop_
_atom_site_label
_atom_site_type_symbol
_atom_site_fract_x
_atom_site_fract_y
_atom_site_fract_z
_atom_site_U_iso_or_equiv
_atom_site_adp_type
_atom_site_occupancy
_atom_site_symmetry_multiplicity
_atom_site_calc_flag
_atom_site_refinement_flags
_atom_site_disorder_assembly
_atom_site_disorder_group
C1 C 0.2734(8) 1.9257(7) 1.8434(4) 0.0248(17) Uani 1 1 d . . .
C2 C 0.3890(8) 2.0544(7) 1.8886(3) 0.0200(15) Uani 1 1 d . . .
C3 C 0.5169(9) 2.0497(8) 1.9197(4) 0.0338(19) Uani 1 1 d . . .
H3 H 0.5331 1.9638 1.9114 0.041 Uiso 1 1 calc R . .
C4 C 0.6213(9) 2.1673(9) 1.9626(4) 0.040(2) Uani 1 1 d . . .
H4 H 0.7091 2.1626 1.9839 0.047 Uiso 1 1 calc R . .
C5 C 0.5988(9) 2.2928(9) 1.9749(4) 0.039(2) Uani 1 1 d . . .
H5 H 0.6727 2.3746 2.0035 0.046 Uiso 1 1 calc R . .
C6 C 0.4706(10) 2.3001(8) 1.9462(4) 0.041(2) Uani 1 1 d . . .
H6 H 0.4539 2.3857 1.9554 0.049 Uiso 1 1 calc R . .
C7 C 0.3641(9) 2.1779(8) 1.9026(4) 0.0332(19) Uani 1 1 d . . .
H7 H 0.2741 2.1810 1.8828 0.040 Uiso 1 1 calc R . .
C8 C 0.3345(9) 1.9502(7) 1.7200(4) 0.0284(17) Uani 1 1 d . . .
C9 C 0.4985(9) 1.9959(9) 1.7361(4) 0.037(2) Uani 1 1 d . . .
H9A H 0.5311 2.0717 1.7796 0.056 Uiso 1 1 calc R . .
H9B H 0.5492 2.0290 1.6956 0.056 Uiso 1 1 calc R . .
H9C H 0.5240 1.9172 1.7439 0.056 Uiso 1 1 calc R . .
C10 C 0.2878(10) 2.0709(8) 1.7125(4) 0.038(2) Uani 1 1 d . . .
H10A H 0.1780 2.0396 1.7075 0.058 Uiso 1 1 calc R . .
H10B H 0.3272 2.1035 1.6698 0.058 Uiso 1 1 calc R . .
H10C H 0.3279 2.1474 1.7553 0.058 Uiso 1 1 calc R . .
C11 C 0.2894(10) 1.8389(9) 1.6502(4) 0.039(2) Uani 1 1 d . . .
H11A H 0.3128 1.7581 1.6564 0.058 Uiso 1 1 calc R . .
H11B H 0.3448 1.8767 1.6119 0.058 Uiso 1 1 calc R . .
H11C H 0.1814 1.8098 1.6373 0.058 Uiso 1 1 calc R . .
C12 C -0.1682(9) 1.8723(8) 1.8260(4) 0.038(2) Uani 1 1 d . . .
H12A H -0.1684 1.8321 1.8683 0.045 Uiso 1 1 calc R . .
H12B H -0.2739 1.8468 1.8074 0.045 Uiso 1 1 calc R . .
C13 C -0.0938(13) 2.0332(11) 1.8496(8) 0.102(5) Uani 1 1 d . . .
H13A H -0.0035 2.0585 1.8822 0.153 Uiso 1 1 calc R . .
H13B H -0.1645 2.0715 1.8743 0.153 Uiso 1 1 calc R . .
H13C H -0.0661 2.0716 1.8071 0.153 Uiso 1 1 calc R . .
C14 C -0.1265(10) 1.8285(9) 1.7002(4) 0.041(2) Uani 1 1 d . . .
H14A H -0.0480 1.8157 1.6692 0.049 Uiso 1 1 calc R . .
H14B H -0.1239 1.9247 1.7041 0.049 Uiso 1 1 calc R . .
C15 C -0.2768(11) 1.7270(11) 1.6651(5) 0.058(3) Uani 1 1 d . . .
H15A H -0.2867 1.6326 1.6685 0.088 Uiso 1 1 calc R . .
H15B H -0.2856 1.7300 1.6145 0.088 Uiso 1 1 calc R . .
H15C H -0.3562 1.7521 1.6896 0.088 Uiso 1 1 calc R . .
C16 C 0.0655(8) 1.5232(7) 1.6952(4) 0.0243(16) Uani 1 1 d . . .
C17 C 0.0459(8) 1.4029(8) 1.6318(4) 0.0281(17) Uani 1 1 d . . .
C18 C 0.0835(9) 1.4327(9) 1.5656(4) 0.036(2) Uani 1 1 d . . .
H18 H 0.1280 1.5267 1.5616 0.043 Uiso 1 1 calc R . .
C19 C 0.0553(11) 1.3239(10) 1.5054(4) 0.046(2) Uani 1 1 d . . .
H19 H 0.0813 1.3430 1.4599 0.055 Uiso 1 1 calc R . .
C20 C -0.0099(11) 1.1889(10) 1.5117(5) 0.054(3) Uani 1 1 d . . .
H20 H -0.0290 1.1146 1.4703 0.064 Uiso 1 1 calc R . .
C21 C -0.0481(11) 1.1595(9) 1.5766(5) 0.049(2) Uani 1 1 d . . .
H21 H -0.0929 1.0653 1.5803 0.059 Uiso 1 1 calc R . .
C22 C -0.0212(9) 1.2677(8) 1.6373(4) 0.038(2) Uani 1 1 d . . .
H22 H -0.0494 1.2478 1.6824 0.046 Uiso 1 1 calc R . .
C23 C 0.2694(9) 1.5165(8) 1.7746(4) 0.0305(18) Uani 1 1 d . . .
C24 C 0.3477(10) 1.4658(10) 1.7127(4) 0.043(2) Uani 1 1 d . . .
H24A H 0.2793 1.3762 1.6836 0.064 Uiso 1 1 calc R . .
H24B H 0.4370 1.4540 1.7315 0.064 Uiso 1 1 calc R . .
H24C H 0.3776 1.5343 1.6829 0.064 Uiso 1 1 calc R . .
C25 C 0.2005(10) 1.4050(9) 1.8150(5) 0.043(2) Uani 1 1 d . . .
H25A H 0.1579 1.4430 1.8571 0.064 Uiso 1 1 calc R . .
H25B H 0.2777 1.3730 1.8306 0.064 Uiso 1 1 calc R . .
H25C H 0.1209 1.3263 1.7836 0.064 Uiso 1 1 calc R . .
C26 C 0.3854(9) 1.6420(8) 1.8243(4) 0.0347(19) Uani 1 1 d . . .
H26A H 0.4268 1.7161 1.7984 0.052 Uiso 1 1 calc R . .
H26B H 0.4663 1.6153 1.8408 0.052 Uiso 1 1 calc R . .
H26C H 0.3383 1.6758 1.8658 0.052 Uiso 1 1 calc R . .
C27 C -0.2416(9) 1.5282(8) 1.8300(4) 0.0345(19) Uani 1 1 d . . .
H27A H -0.2803 1.5709 1.7966 0.041 Uiso 1 1 calc R . .
H27B H -0.2978 1.5319 1.8731 0.041 Uiso 1 1 calc R . .
C28 C -0.2750(11) 1.3786(9) 1.7945(5) 0.049(2) Uani 1 1 d . . .
H28A H -0.2277 1.3726 1.7493 0.074 Uiso 1 1 calc R . .
H28B H -0.3838 1.3299 1.7844 0.074 Uiso 1 1 calc R . .
H28C H -0.2354 1.3350 1.8263 0.074 Uiso 1 1 calc R . .
C29 C -0.0347(9) 1.5972(8) 1.9217(4) 0.0345(19) Uani 1 1 d . . .
H29A H 0.0757 1.6238 1.9256 0.041 Uiso 1 1 calc R . .
H29B H -0.0798 1.4980 1.9240 0.041 Uiso 1 1 calc R . .
C30 C -0.0771(11) 1.6847(10) 1.9836(4) 0.052(3) Uani 1 1 d . . .
H30A H -0.0269 1.7835 1.9835 0.078 Uiso 1 1 calc R . .
H30B H -0.0460 1.6675 2.0286 0.078 Uiso 1 1 calc R . .
H30C H -0.1860 1.6606 1.9793 0.078 Uiso 1 1 calc R . .
N1 N 0.2482(6) 1.8823(6) 1.7750(3) 0.0209(13) Uani 1 1 d . . .
N2 N -0.0920(7) 1.8126(6) 1.7712(3) 0.0267(14) Uani 1 1 d . . .
N3 N 0.1536(6) 1.5678(6) 1.7536(3) 0.0225(13) Uani 1 1 d . . .
N4 N -0.0846(7) 1.6127(6) 1.8519(3) 0.0246(14) Uani 1 1 d . . .
O1 O 0.1754(5) 1.8450(5) 1.8793(2) 0.0253(11) Uani 1 1 d . . .
O2 O -0.0256(5) 1.5918(5) 1.6910(2) 0.0260(12) Uani 1 1 d . . .
Ti1 Ti 0.03551(15) 1.71811(13) 1.79116(6) 0.0191(4) Uani 1 1 d . . .
O3 O -0.475(2) 1.3477(18) 1.5193(8) 0.190(6) Uiso 1 1 d . A 1
C31A C -0.341(3) 1.314(2) 1.5547(14) 0.079(5) Uiso 0.63(2) 1 d PD A 1
H31A H -0.2608 1.3193 1.5219 0.095 Uiso 0.63(2) 1 calc PR A 1
H31B H -0.2969 1.3826 1.6009 0.095 Uiso 0.63(2) 1 calc PR A 1
C32A C -0.4044(16) 1.1808(19) 1.5659(12) 0.072(5) Uiso 0.63(2) 1 d PD A 1
H32A H -0.3725 1.1154 1.5305 0.086 Uiso 0.63(2) 1 calc PR A 1
H32B H -0.3699 1.1796 1.6147 0.086 Uiso 0.63(2) 1 calc PR A 1
C33A C -0.5588(16) 1.139(2) 1.5588(12) 0.070(4) Uiso 0.63(2) 1 d PD A 1
H33A H -0.6035 1.0382 1.5359 0.085 Uiso 0.63(2) 1 calc PR A 1
H33B H -0.5956 1.1545 1.6070 0.085 Uiso 0.63(2) 1 calc PR A 1
C34A C -0.602(2) 1.214(2) 1.5176(12) 0.081(5) Uiso 0.63(2) 1 d PD A 1
H34A H -0.6900 1.2338 1.5364 0.097 Uiso 0.63(2) 1 calc PR A 1
H34B H -0.6312 1.1582 1.4674 0.097 Uiso 0.63(2) 1 calc PR A 1
C31B C -0.348(4) 1.341(4) 1.553(2) 0.079(5) Uiso 0.37(2) 1 d PD A 2
H31C H -0.2904 1.3005 1.5183 0.095 Uiso 0.37(2) 1 calc PR A 2
H31D H -0.2812 1.4335 1.5814 0.095 Uiso 0.37(2) 1 calc PR A 2
C32B C -0.414(3) 1.252(3) 1.5975(13) 0.072(5) Uiso 0.37(2) 1 d PD A 2
H32C H -0.3374 1.2262 1.6198 0.086 Uiso 0.37(2) 1 calc PR A 2
H32D H -0.4574 1.3009 1.6365 0.086 Uiso 0.37(2) 1 calc PR A 2
C33B C -0.526(4) 1.134(3) 1.5582(19) 0.070(4) Uiso 0.37(2) 1 d PD A 2
H33C H -0.6035 1.0956 1.5897 0.085 Uiso 0.37(2) 1 calc PR A 2
H33D H -0.4827 1.0619 1.5387 0.085 Uiso 0.37(2) 1 calc PR A 2
C34B C -0.589(4) 1.166(4) 1.5024(17) 0.081(5) Uiso 0.37(2) 1 d PD A 2
H34C H -0.6966 1.1509 1.5068 0.097 Uiso 0.37(2) 1 calc PR A 2
H34D H -0.5770 1.1136 1.4548 0.097 Uiso 0.37(2) 1 calc PR A 2

loop_
_atom_site_aniso_label
_atom_site_aniso_U_11
_atom_site_aniso_U_22
_atom_site_aniso_U_33
_atom_site_aniso_U_23
_atom_site_aniso_U_13
_atom_site_aniso_U_12
C1 0.032(4) 0.021(4) 0.024(4) -0.001(3) -0.003(3) 0.016(3)
C2 0.019(4) 0.016(4) 0.023(4) 0.006(3) 0.003(3) 0.003(3)
C3 0.038(5) 0.028(4) 0.029(4) 0.000(3) -0.006(3) 0.009(4)
C4 0.030(5) 0.048(6) 0.032(4) 0.005(4) -0.011(3) 0.006(4)
C5 0.036(5) 0.032(5) 0.027(4) -0.007(3) -0.008(3) -0.004(4)
C6 0.047(6) 0.019(4) 0.049(5) -0.002(3) 0.004(4) 0.008(4)
C7 0.034(5) 0.030(5) 0.031(4) -0.002(3) -0.009(3) 0.013(4)
C8 0.037(5) 0.016(4) 0.024(4) 0.003(3) -0.002(3) 0.001(3)
C9 0.037(5) 0.034(5) 0.037(5) 0.008(4) 0.014(4) 0.008(4)
C10 0.050(6) 0.031(5) 0.038(5) 0.012(4) 0.006(4) 0.017(4)
C11 0.050(5) 0.037(5) 0.024(4) -0.001(3) 0.006(3) 0.013(4)
C12 0.035(5) 0.036(5) 0.043(5) -0.006(4) -0.002(4) 0.023(4)
C13 0.057(8) 0.053(7) 0.151(12) -0.056(7) 0.028(7) 0.010(6)
C14 0.044(5) 0.046(5) 0.044(5) 0.015(4) 0.002(4) 0.029(4)
C15 0.062(7) 0.085(8) 0.035(5) -0.005(5) -0.014(4) 0.047(6)
C16 0.021(4) 0.022(4) 0.027(4) 0.001(3) 0.001(3) 0.006(3)
C17 0.031(4) 0.022(4) 0.027(4) -0.009(3) -0.005(3) 0.013(3)
C18 0.044(5) 0.034(5) 0.031(4) -0.004(3) 0.001(4) 0.023(4)
C19 0.061(6) 0.046(6) 0.032(5) -0.009(4) 0.001(4) 0.032(5)
C20 0.059(6) 0.048(6) 0.047(6) -0.027(4) -0.016(5) 0.033(5)
C21 0.069(7) 0.023(5) 0.052(6) -0.007(4) -0.011(5) 0.022(5)
C22 0.043(5) 0.025(5) 0.037(5) -0.002(3) -0.008(4) 0.008(4)
C23 0.033(5) 0.028(4) 0.035(4) 0.006(3) -0.002(3) 0.018(4)
C24 0.036(5) 0.049(6) 0.047(5) 0.000(4) 0.001(4) 0.028(4)
C25 0.054(6) 0.033(5) 0.054(5) 0.015(4) 0.001(4) 0.030(4)
C26 0.030(5) 0.037(5) 0.039(4) -0.001(3) -0.010(3) 0.020(4)
C27 0.027(4) 0.031(5) 0.043(5) 0.014(4) 0.008(3) 0.004(4)
C28 0.050(6) 0.028(5) 0.049(5) 0.007(4) -0.004(4) -0.008(4)
C29 0.038(5) 0.029(4) 0.035(4) 0.009(3) 0.005(3) 0.011(4)
C30 0.058(6) 0.065(7) 0.021(4) 0.001(4) 0.006(4) 0.014(5)
N1 0.024(3) 0.016(3) 0.020(3) 0.003(2) 0.005(2) 0.005(3)
N2 0.025(3) 0.022(3) 0.033(3) -0.001(3) -0.003(3) 0.013(3)
N3 0.020(3) 0.022(3) 0.024(3) 0.002(2) 0.002(2) 0.007(3)
N4 0.026(3) 0.024(3) 0.022(3) 0.003(2) 0.003(2) 0.007(3)
O1 0.025(3) 0.025(3) 0.020(2) -0.001(2) 0.000(2) 0.006(2)
O2 0.029(3) 0.022(3) 0.028(3) -0.002(2) -0.003(2) 0.016(2)
Ti1 0.0207(7) 0.0151(7) 0.0183(7) -0.0014(5) -0.0016(5) 0.0058(5)

loop_
_atom_type_symbol
_atom_type_description
_atom_type_scat_dispersion_real
_atom_type_scat_dispersion_imag
_atom_type_scat_source
C C 0.0033 0.0016 'International Tables Vol C Tables 4.2.6.8 and 6.1.1.4'
H H 0.0000 0.0000 'International Tables Vol C Tables 4.2.6.8 and 6.1.1.4'
N N 0.0061 0.0033 'International Tables Vol C Tables 4.2.6.8 and 6.1.1.4'
O O 0.0106 0.0060 'International Tables Vol C Tables 4.2.6.8 and 6.1.1.4'
Ti Ti 0.2776 0.4457 'International Tables Vol C Tables 4.2.6.8 and 6.1.1.4'

loop_
_geom_angle_atom_site_label_1
_geom_angle_atom_site_label_2
_geom_angle_atom_site_label_3
_geom_angle
_geom_angle_site_symmetry_1
_geom_angle_site_symmetry_3
_geom_angle_publ_flag
N1 C1 O1 113.8(6) . . ?
N1 C1 C2 130.6(7) . . ?
O1 C1 C2 115.5(6) . . ?
N1 C1 Ti1 61.4(4) . . ?
O1 C1 Ti1 52.8(3) . . ?
C2 C1 Ti1 165.6(5) . . ?
C7 C2 C3 119.3(7) . . ?
C7 C2 C1 119.8(6) . . ?
C3 C2 C1 120.9(6) . . ?
C4 C3 C2 120.8(8) . . ?
C4 C3 H3 119.6 . . ?
C2 C3 H3 119.6 . . ?
C3 C4 C5 120.0(8) . . ?
C3 C4 H4 120.0 . . ?
C5 C4 H4 120.0 . . ?
C6 C5 C4 120.5(7) . . ?
C6 C5 H5 119.7 . . ?
C4 C5 H5 119.7 . . ?
C5 C6 C7 118.7(8) . . ?
C5 C6 H6 120.7 . . ?
C7 C6 H6 120.7 . . ?
C2 C7 C6 120.7(7) . . ?
C2 C7 H7 119.7 . . ?
C6 C7 H7 119.7 . . ?
C9 C8 N1 112.9(6) . . ?
C9 C8 C11 108.0(7) . . ?
N1 C8 C11 105.5(6) . . ?
C9 C8 C10 111.6(7) . . ?
N1 C8 C10 108.9(6) . . ?
C11 C8 C10 109.7(6) . . ?
C8 C9 H9A 109.5 . . ?
C8 C9 H9B 109.5 . . ?
H9A C9 H9B 109.5 . . ?
C8 C9 H9C 109.5 . . ?
H9A C9 H9C 109.5 . . ?
H9B C9 H9C 109.5 . . ?
C8 C10 H10A 109.5 . . ?
C8 C10 H10B 109.5 . . ?
H10A C10 H10B 109.5 . . ?
C8 C10 H10C 109.5 . . ?
H10A C10 H10C 109.5 . . ?
H10B C10 H10C 109.5 . . ?
C8 C11 H11A 109.5 . . ?
C8 C11 H11B 109.5 . . ?
H11A C11 H11B 109.5 . . ?
C8 C11 H11C 109.5 . . ?
H11A C11 H11C 109.5 . . ?
H11B C11 H11C 109.5 . . ?
N2 C12 C13 112.4(8) . . ?
N2 C12 H12A 109.1 . . ?
C13 C12 H12A 109.1 . . ?
N2 C12 H12B 109.1 . . ?
C13 C12 H12B 109.1 . . ?
H12A C12 H12B 107.9 . . ?
C12 C13 H13A 109.5 . . ?
C12 C13 H13B 109.5 . . ?
H13A C13 H13B 109.5 . . ?
C12 C13 H13C 109.5 . . ?
H13A C13 H13C 109.5 . . ?
H13B C13 H13C 109.5 . . ?
N2 C14 C15 113.2(8) . . ?
N2 C14 H14A 108.9 . . ?
C15 C14 H14A 108.9 . . ?
N2 C14 H14B 108.9 . . ?
C15 C14 H14B 108.9 . . ?
H14A C14 H14B 107.8 . . ?
C14 C15 H15A 109.5 . . ?
C14 C15 H15B 109.5 . . ?
H15A C15 H15B 109.5 . . ?
C14 C15 H15C 109.5 . . ?
H15A C15 H15C 109.5 . . ?
H15B C15 H15C 109.5 . . ?
N3 C16 O2 114.6(6) . . ?
N3 C16 C17 130.6(7) . . ?
O2 C16 C17 114.8(6) . . ?
N3 C16 Ti1 62.2(4) . . ?
O2 C16 Ti1 52.4(3) . . ?
C17 C16 Ti1 166.3(5) . . ?
C22 C17 C18 120.3(7) . . ?
C22 C17 C16 121.0(7) . . ?
C18 C17 C16 118.3(7) . . ?
C19 C18 C17 119.4(8) . . ?
C19 C18 H18 120.3 . . ?
C17 C18 H18 120.3 . . ?
C20 C19 C18 119.8(8) . . ?
C20 C19 H19 120.1 . . ?
C18 C19 H19 120.1 . . ?
C19 C20 C21 120.8(8) . . ?
C19 C20 H20 119.6 . . ?
C21 C20 H20 119.6 . . ?
C20 C21 C22 119.9(9) . . ?
C20 C21 H21 120.0 . . ?
C22 C21 H21 120.0 . . ?
C17 C22 C21 119.7(8) . . ?
C17 C22 H22 120.2 . . ?
C21 C22 H22 120.2 . . ?
N3 C23 C25 109.1(6) . . ?
N3 C23 C26 104.9(6) . . ?
C25 C23 C26 109.6(6) . . ?
N3 C23 C24 114.2(6) . . ?
C25 C23 C24 111.1(7) . . ?
C26 C23 C24 107.6(7) . . ?
C23 C24 H24A 109.5 . . ?
C23 C24 H24B 109.5 . . ?
H24A C24 H24B 109.5 . . ?
C23 C24 H24C 109.5 . . ?
H24A C24 H24C 109.5 . . ?
H24B C24 H24C 109.5 . . ?
C23 C25 H25A 109.5 . . ?
C23 C25 H25B 109.5 . . ?
H25A C25 H25B 109.5 . . ?
C23 C25 H25C 109.5 . . ?
H25A C25 H25C 109.5 . . ?
H25B C25 H25C 109.5 . . ?
C23 C26 H26A 109.5 . . ?
C23 C26 H26B 109.5 . . ?
H26A C26 H26B 109.5 . . ?
C23 C26 H26C 109.5 . . ?
H26A C26 H26C 109.5 . . ?
H26B C26 H26C 109.5 . . ?
N4 C27 C28 116.0(7) . . ?
N4 C27 H27A 108.3 . . ?
C28 C27 H27A 108.3 . . ?
N4 C27 H27B 108.3 . . ?
C28 C27 H27B 108.3 . . ?
H27A C27 H27B 107.4 . . ?
C27 C28 H28A 109.5 . . ?
C27 C28 H28B 109.5 . . ?
H28A C28 H28B 109.5 . . ?
C27 C28 H28C 109.5 . . ?
H28A C28 H28C 109.5 . . ?
H28B C28 H28C 109.5 . . ?
N4 C29 C30 112.5(7) . . ?
N4 C29 H29A 109.1 . . ?
C30 C29 H29A 109.1 . . ?
N4 C29 H29B 109.1 . . ?
C30 C29 H29B 109.1 . . ?
H29A C29 H29B 107.8 . . ?
C29 C30 H30A 109.5 . . ?
C29 C30 H30B 109.5 . . ?
H30A C30 H30B 109.5 . . ?
C29 C30 H30C 109.5 . . ?
H30A C30 H30C 109.5 . . ?
H30B C30 H30C 109.5 . . ?
C1 N1 C8 127.0(6) . . ?
C1 N1 Ti1 88.4(5) . . ?
C8 N1 Ti1 143.8(4) . . ?
C12 N2 C14 113.2(6) . . ?
C12 N2 Ti1 122.6(5) . . ?
C14 N2 Ti1 124.2(5) . . ?
C16 N3 C23 128.2(6) . . ?
C16 N3 Ti1 87.4(4) . . ?
C23 N3 Ti1 144.3(4) . . ?
C27 N4 C29 112.0(6) . . ?
C27 N4 Ti1 121.0(5) . . ?
C29 N4 Ti1 126.8(5) . . ?
C1 O1 Ti1 95.8(4) . . ?
C16 O2 Ti1 96.4(4) . . ?
N4 Ti1 N2 98.7(3) . . ?
N4 Ti1 O2 104.9(2) . . ?
N2 Ti1 O2 89.6(2) . . ?
N4 Ti1 O1 88.9(2) . . ?
N2 Ti1 O1 105.9(2) . . ?
O2 Ti1 O1 157.6(2) . . ?
N4 Ti1 N1 149.8(2) . . ?
N2 Ti1 N1 95.5(3) . . ?
O2 Ti1 N1 101.8(2) . . ?
O1 Ti1 N1 61.5(2) . . ?
N4 Ti1 N3 95.1(2) . . ?
N2 Ti1 N3 150.4(2) . . ?
O2 Ti1 N3 61.41(19) . . ?
O1 Ti1 N3 100.5(2) . . ?
N1 Ti1 N3 85.3(2) . . ?
N4 Ti1 C1 120.3(2) . . ?
N2 Ti1 C1 100.1(3) . . ?
O2 Ti1 C1 131.2(2) . . ?
O1 Ti1 C1 31.4(2) . . ?
N1 Ti1 C1 30.2(2) . . ?
N3 Ti1 C1 95.3(2) . . ?
N4 Ti1 C16 100.2(2) . . ?
N2 Ti1 C16 120.7(2) . . ?
O2 Ti1 C16 31.1(2) . . ?
O1 Ti1 C16 130.1(2) . . ?
N1 Ti1 C16 95.2(2) . . ?
N3 Ti1 C16 30.3(2) . . ?
C1 Ti1 C16 116.7(2) . . ?
C31B O3 C34A 107.1(17) . . ?
C31B O3 C31A 9(2) . . ?
C34A O3 C31A 99.2(14) . . ?
C31B O3 C34B 98(2) . . ?
C34A O3 C34B 17.4(17) . . ?
C31A O3 C34B 89.1(14) . . ?
C32A C31A O3 106.5(14) . . ?
C32A C31A H31A 110.4 . . ?
O3 C31A H31A 110.4 . . ?
C32A C31A H31B 110.4 . . ?
O3 C31A H31B 110.4 . . ?
H31A C31A H31B 108.6 . . ?
C33A C32A C31A 109.6(10) . . ?
C33A C32A H32A 109.7 . . ?
C31A C32A H32A 109.8 . . ?
C33A C32A H32B 109.8 . . ?
C31A C32A H32B 109.7 . . ?
H32A C32A H32B 108.2 . . ?
C34A C33A C32A 110.1(10) . . ?
C34A C33A H33A 109.6 . . ?
C32A C33A H33A 109.7 . . ?
C34A C33A H33B 109.7 . . ?
C32A C33A H33B 109.6 . . ?
H33A C33A H33B 108.2 . . ?
C33A C34A O3 109.6(13) . . ?
C33A C34A H34A 109.7 . . ?
O3 C34A H34A 109.7 . . ?
C33A C34A H34B 109.8 . . ?
O3 C34A H34B 109.8 . . ?
H34A C34A H34B 108.2 . . ?
C32B C31B O3 101(3) . . ?
C32B C31B H31C 111.7 . . ?
O3 C31B H31C 111.6 . . ?
C32B C31B H31D 111.5 . . ?
O3 C31B H31D 111.6 . . ?
H31C C31B H31D 109.4 . . ?
C33B C32B C31B 110.0(11) . . ?
C33B C32B H32C 109.6 . . ?
C31B C32B H32C 109.6 . . ?
C33B C32B H32D 109.7 . . ?
C31B C32B H32D 109.7 . . ?
H32C C32B H32D 108.2 . . ?
C32B C33B C34B 109.6(11) . . ?
C32B C33B H33C 109.8 . . ?
C34B C33B H33C 109.7 . . ?
C32B C33B H33D 109.8 . . ?
C34B C33B H33D 109.7 . . ?
H33C C33B H33D 108.2 . . ?
C33B C34B O3 98.1(15) . . ?
C33B C34B H34C 112.2 . . ?
O3 C34B H34C 112.1 . . ?
C33B C34B H34D 112.2 . . ?
O3 C34B H34D 112.1 . . ?
H34C C34B H34D 109.8 . . ?

loop_
_geom_bond_atom_site_label_1
_geom_bond_atom_site_label_2
_geom_bond_distance
_geom_bond_site_symmetry_2
_geom_bond_publ_flag
C1 N1 1.280(8) . ?
C1 O1 1.331(9) . ?
C1 C2 1.493(10) . ?
C1 Ti1 2.543(7) . ?
C2 C7 1.373(10) . ?
C2 C3 1.376(10) . ?
C3 C4 1.372(11) . ?
C3 H3 0.9500 . ?
C4 C5 1.383(12) . ?
C4 H4 0.9500 . ?
C5 C6 1.371(12) . ?
C5 H5 0.9500 . ?
C6 C7 1.410(11) . ?
C6 H6 0.9500 . ?
C7 H7 0.9500 . ?
C8 C9 1.476(11) . ?
C8 N1 1.491(9) . ?
C8 C11 1.518(10) . ?
C8 C10 1.519(11) . ?
C9 H9A 0.9800 . ?
C9 H9B 0.9800 . ?
C9 H9C 0.9800 . ?
C10 H10A 0.9800 . ?
C10 H10B 0.9800 . ?
C10 H10C 0.9800 . ?
C11 H11A 0.9800 . ?
C11 H11B 0.9800 . ?
C11 H11C 0.9800 . ?
C12 N2 1.442(9) . ?
C12 C13 1.548(13) . ?
C12 H12A 0.9900 . ?
C12 H12B 0.9900 . ?
C13 H13A 0.9800 . ?
C13 H13B 0.9800 . ?
C13 H13C 0.9800 . ?
C14 N2 1.452(9) . ?
C14 C15 1.499(13) . ?
C14 H14A 0.9900 . ?
C14 H14B 0.9900 . ?
C15 H15A 0.9800 . ?
C15 H15B 0.9800 . ?
C15 H15C 0.9800 . ?
C16 N3 1.286(8) . ?
C16 O2 1.323(8) . ?
C16 C17 1.511(9) . ?
C16 Ti1 2.544(7) . ?
C17 C22 1.368(11) . ?
C17 C18 1.388(11) . ?
C18 C19 1.386(10) . ?
C18 H18 0.9500 . ?
C19 C20 1.368(14) . ?
C19 H19 0.9500 . ?
C20 C21 1.365(13) . ?
C20 H20 0.9500 . ?
C21 C22 1.390(11) . ?
C21 H21 0.9500 . ?
C22 H22 0.9500 . ?
C23 N3 1.476(9) . ?
C23 C25 1.503(11) . ?
C23 C26 1.513(10) . ?
C23 C24 1.509(11) . ?
C24 H24A 0.9800 . ?
C24 H24B 0.9800 . ?
C24 H24C 0.9800 . ?
C25 H25A 0.9800 . ?
C25 H25B 0.9800 . ?
C25 H25C 0.9800 . ?
C26 H26A 0.9800 . ?
C26 H26B 0.9800 . ?
C26 H26C 0.9800 . ?
C27 N4 1.452(10) . ?
C27 C28 1.492(11) . ?
C27 H27A 0.9900 . ?
C27 H27B 0.9900 . ?
C28 H28A 0.9800 . ?
C28 H28B 0.9800 . ?
C28 H28C 0.9800 . ?
C29 N4 1.473(9) . ?
C29 C30 1.490(11) . ?
C29 H29A 0.9900 . ?
C29 H29B 0.9900 . ?
C30 H30A 0.9800 . ?
C30 H30B 0.9800 . ?
C30 H30C 0.9800 . ?
N1 Ti1 2.232(6) . ?
N2 Ti1 1.903(6) . ?
N3 Ti1 2.254(6) . ?
N4 Ti1 1.891(6) . ?
O1 Ti1 2.036(4) . ?
O2 Ti1 2.029(4) . ?
O3 C31B 1.41(5) . ?
O3 C34A 1.49(3) . ?
O3 C31A 1.62(3) . ?
O3 C34B 1.79(4) . ?
C31A C32A 1.385(11) . ?
C31A H31A 0.9900 . ?
C31A H31B 0.9900 . ?
C32A C33A 1.380(11) . ?
C32A H32A 0.9900 . ?
C32A H32B 0.9900 . ?
C33A C34A 1.377(11) . ?
C33A H33A 0.9900 . ?
C33A H33B 0.9900 . ?
C34A H34A 0.9900 . ?
C34A H34B 0.9900 . ?
C31B C32B 1.381(12) . ?
C31B H31C 0.9900 . ?
C31B H31D 0.9900 . ?
C32B C33B 1.380(12) . ?
C32B H32C 0.9900 . ?
C32B H32D 0.9900 . ?
C33B C34B 1.381(12) . ?
C33B H33C 0.9900 . ?
C33B H33D 0.9900 . ?
C34B H34C 0.9900 . ?
C34B H34D 0.9900 . ?

loop_
_geom_torsion_atom_site_label_1
_geom_torsion_atom_site_label_2
_geom_torsion_atom_site_label_3
_geom_torsion_atom_site_label_4
_geom_torsion
_geom_torsion_site_symmetry_1
_geom_torsion_site_symmetry_2
_geom_torsion_site_symmetry_3
_geom_torsion_site_symmetry_4
_geom_torsion_publ_flag
N1 C1 C2 C7 83.2(10) . . . . ?
O1 C1 C2 C7 -93.4(8) . . . . ?
Ti1 C1 C2 C7 -60(2) . . . . ?
N1 C1 C2 C3 -100.4(9) . . . . ?
O1 C1 C2 C3 83.0(9) . . . . ?
Ti1 C1 C2 C3 116.5(19) . . . . ?
C7 C2 C3 C4 -2.0(11) . . . . ?
C1 C2 C3 C4 -178.4(7) . . . . ?
C2 C3 C4 C5 -0.1(12) . . . . ?
C3 C4 C5 C6 1.8(13) . . . . ?
C4 C5 C6 C7 -1.4(13) . . . . ?
C3 C2 C7 C6 2.4(11) . . . . ?
C1 C2 C7 C6 178.9(7) . . . . ?
C5 C6 C7 C2 -0.8(12) . . . . ?
N3 C16 C17 C22 71.6(11) . . . . ?
O2 C16 C17 C22 -106.4(8) . . . . ?
Ti1 C16 C17 C22 -86(2) . . . . ?
N3 C16 C17 C18 -115.1(9) . . . . ?
O2 C16 C17 C18 67.0(9) . . . . ?
Ti1 C16 C17 C18 87(2) . . . . ?
C22 C17 C18 C19 -1.5(12) . . . . ?
C16 C17 C18 C19 -174.9(7) . . . . ?
C17 C18 C19 C20 0.5(13) . . . . ?
C18 C19 C20 C21 0.0(14) . . . . ?
C19 C20 C21 C22 0.3(14) . . . . ?
C18 C17 C22 C21 1.8(12) . . . . ?
C16 C17 C22 C21 175.0(8) . . . . ?
C20 C21 C22 C17 -1.2(13) . . . . ?
O1 C1 N1 C8 178.5(6) . . . . ?
C2 C1 N1 C8 1.8(12) . . . . ?
Ti1 C1 N1 C8 172.1(7) . . . . ?
O1 C1 N1 Ti1 6.4(6) . . . . ?
C2 C1 N1 Ti1 -170.2(7) . . . . ?
C9 C8 N1 C1 46.2(10) . . . . ?
C11 C8 N1 C1 164.0(7) . . . . ?
C10 C8 N1 C1 -78.3(9) . . . . ?
C9 C8 N1 Ti1 -147.3(6) . . . . ?
C11 C8 N1 Ti1 -29.5(11) . . . . ?
C10 C8 N1 Ti1 88.2(8) . . . . ?
C13 C12 N2 C14 -77.6(10) . . . . ?
C13 C12 N2 Ti1 104.3(9) . . . . ?
C15 C14 N2 C12 -77.5(9) . . . . ?
C15 C14 N2 Ti1 100.6(8) . . . . ?
O2 C16 N3 C23 -178.9(6) . . . . ?
C17 C16 N3 C23 3.2(13) . . . . ?
Ti1 C16 N3 C23 177.4(8) . . . . ?
O2 C16 N3 Ti1 3.8(6) . . . . ?
C17 C16 N3 Ti1 -174.2(8) . . . . ?
C25 C23 N3 C16 -91.0(9) . . . . ?
C26 C23 N3 C16 151.6(7) . . . . ?
C24 C23 N3 C16 34.1(11) . . . . ?
C25 C23 N3 Ti1 84.5(9) . . . . ?
C26 C23 N3 Ti1 -32.9(11) . . . . ?
C24 C23 N3 Ti1 -150.4(7) . . . . ?
C28 C27 N4 C29 -82.6(8) . . . . ?
C28 C27 N4 Ti1 93.9(8) . . . . ?
C30 C29 N4 C27 -81.0(8) . . . . ?
C30 C29 N4 Ti1 102.7(8) . . . . ?
N1 C1 O1 Ti1 -7.1(6) . . . . ?
C2 C1 O1 Ti1 170.1(5) . . . . ?
N3 C16 O2 Ti1 -4.2(7) . . . . ?
C17 C16 O2 Ti1 174.1(5) . . . . ?
C27 N4 Ti1 N2 51.2(6) . . . . ?
C29 N4 Ti1 N2 -132.9(6) . . . . ?
C27 N4 Ti1 O2 -40.8(6) . . . . ?
C29 N4 Ti1 O2 135.1(6) . . . . ?
C27 N4 Ti1 O1 157.1(6) . . . . ?
C29 N4 Ti1 O1 -27.0(6) . . . . ?
C27 N4 Ti1 N1 168.1(5) . . . . ?
C29 N4 Ti1 N1 -15.9(9) . . . . ?
C27 N4 Ti1 N3 -102.5(6) . . . . ?
C29 N4 Ti1 N3 73.4(6) . . . . ?
C27 N4 Ti1 C1 158.3(5) . . . . ?
C29 N4 Ti1 C1 -25.8(7) . . . . ?
C27 N4 Ti1 C16 -72.3(6) . . . . ?
C29 N4 Ti1 C16 103.6(6) . . . . ?
C12 N2 Ti1 N4 43.0(6) . . . . ?
C14 N2 Ti1 N4 -135.0(6) . . . . ?
C12 N2 Ti1 O2 147.9(6) . . . . ?
C14 N2 Ti1 O2 -30.0(6) . . . . ?
C12 N2 Ti1 O1 -48.4(6) . . . . ?
C14 N2 Ti1 O1 133.7(6) . . . . ?
C12 N2 Ti1 N1 -110.2(6) . . . . ?
C14 N2 Ti1 N1 71.8(6) . . . . ?
C12 N2 Ti1 N3 159.7(5) . . . . ?
C14 N2 Ti1 N3 -18.2(9) . . . . ?
C12 N2 Ti1 C1 -80.1(6) . . . . ?
C14 N2 Ti1 C1 102.0(6) . . . . ?
C12 N2 Ti1 C16 150.4(5) . . . . ?
C14 N2 Ti1 C16 -27.5(7) . . . . ?
C16 O2 Ti1 N4 -85.2(4) . . . . ?
C16 O2 Ti1 N2 175.9(4) . . . . ?
C16 O2 Ti1 O1 41.2(8) . . . . ?
C16 O2 Ti1 N1 80.4(4) . . . . ?
C16 O2 Ti1 N3 2.5(4) . . . . ?
C16 O2 Ti1 C1 72.7(5) . . . . ?
C1 O1 Ti1 N4 177.9(4) . . . . ?
C1 O1 Ti1 N2 -83.4(4) . . . . ?
C1 O1 Ti1 O2 49.0(7) . . . . ?
C1 O1 Ti1 N1 4.2(4) . . . . ?
C1 O1 Ti1 N3 82.9(4) . . . . ?
C1 O1 Ti1 C16 75.4(5) . . . . ?
C1 N1 Ti1 N4 -17.0(7) . . . . ?
C8 N1 Ti1 N4 173.8(7) . . . . ?
C1 N1 Ti1 N2 100.8(4) . . . . ?
C8 N1 Ti1 N2 -68.5(8) . . . . ?
C1 N1 Ti1 O2 -168.5(4) . . . . ?
C8 N1 Ti1 O2 22.3(8) . . . . ?
C1 N1 Ti1 O1 -4.4(4) . . . . ?
C8 N1 Ti1 O1 -173.6(8) . . . . ?
C1 N1 Ti1 N3 -109.0(4) . . . . ?
C8 N1 Ti1 N3 81.8(8) . . . . ?
C8 N1 Ti1 C1 -169.2(10) . . . . ?
C1 N1 Ti1 C16 -137.7(4) . . . . ?
C8 N1 Ti1 C16 53.0(8) . . . . ?
C16 N3 Ti1 N4 101.6(4) . . . . ?
C23 N3 Ti1 N4 -74.8(8) . . . . ?
C16 N3 Ti1 N2 -15.9(7) . . . . ?
C23 N3 Ti1 N2 167.6(8) . . . . ?
C16 N3 Ti1 O2 -2.5(4) . . . . ?
C23 N3 Ti1 O2 -179.0(9) . . . . ?
C16 N3 Ti1 O1 -168.5(4) . . . . ?
C23 N3 Ti1 O1 15.0(8) . . . . ?
C16 N3 Ti1 N1 -108.7(4) . . . . ?
C23 N3 Ti1 N1 74.9(8) . . . . ?
C16 N3 Ti1 C1 -137.3(4) . . . . ?
C23 N3 Ti1 C1 46.3(8) . . . . ?
C23 N3 Ti1 C16 -176.4(10) . . . . ?
N1 C1 Ti1 N4 170.2(4) . . . . ?
O1 C1 Ti1 N4 -2.4(5) . . . . ?
C2 C1 Ti1 N4 -41(2) . . . . ?
N1 C1 Ti1 N2 -83.4(4) . . . . ?
O1 C1 Ti1 N2 104.0(4) . . . . ?
C2 C1 Ti1 N2 65(2) . . . . ?
N1 C1 Ti1 O2 15.1(5) . . . . ?
O1 C1 Ti1 O2 -157.5(4) . . . . ?
C2 C1 Ti1 O2 163.8(19) . . . . ?
N1 C1 Ti1 O1 172.6(6) . . . . ?
C2 C1 Ti1 O1 -38.7(19) . . . . ?
O1 C1 Ti1 N1 -172.6(6) . . . . ?
C2 C1 Ti1 N1 149(2) . . . . ?
N1 C1 Ti1 N3 71.1(4) . . . . ?
O1 C1 Ti1 N3 -101.5(4) . . . . ?
C2 C1 Ti1 N3 -140(2) . . . . ?
N1 C1 Ti1 C16 48.6(5) . . . . ?
O1 C1 Ti1 C16 -124.0(4) . . . . ?
C2 C1 Ti1 C16 -163(2) . . . . ?
N3 C16 Ti1 N4 -82.5(4) . . . . ?
O2 C16 Ti1 N4 101.8(4) . . . . ?
C17 C16 Ti1 N4 79(2) . . . . ?
N3 C16 Ti1 N2 170.9(4) . . . . ?
O2 C16 Ti1 N2 -4.8(5) . . . . ?
C17 C16 Ti1 N2 -28(2) . . . . ?
N3 C16 Ti1 O2 175.7(7) . . . . ?
C17 C16 Ti1 O2 -23(2) . . . . ?
N3 C16 Ti1 O1 14.8(5) . . . . ?
O2 C16 Ti1 O1 -160.9(4) . . . . ?
C17 C16 Ti1 O1 176(2) . . . . ?
N3 C16 Ti1 N1 71.4(4) . . . . ?
O2 C16 Ti1 N1 -104.3(4) . . . . ?
C17 C16 Ti1 N1 -128(2) . . . . ?
O2 C16 Ti1 N3 -175.7(7) . . . . ?
C17 C16 Ti1 N3 161(2) . . . . ?
N3 C16 Ti1 C1 49.1(5) . . . . ?
O2 C16 Ti1 C1 -126.5(4) . . . . ?
C17 C16 Ti1 C1 -150(2) . . . . ?
C31B O3 C31A C32A 157(18) . . . . ?
C34A O3 C31A C32A 1(2) . . . . ?
C34B O3 C31A C32A -14(2) . . . . ?
O3 C31A C32A C33A -14(3) . . . . ?
C31A C32A C33A C34A 23(3) . . . . ?
C32A C33A C34A O3 -23(3) . . . . ?
C31B O3 C34A C33A 9(3) . . . . ?
C31A O3 C34A C33A 13(2) . . . . ?
C34B O3 C34A C33A 68(4) . . . . ?
C34A O3 C31B C32B -28(4) . . . . ?
C31A O3 C31B C32B -52(14) . . . . ?
C34B O3 C31B C32B -43(3) . . . . ?
O3 C31B C32B C33B 51(5) . . . . ?
C31B C32B C33B C34B -31(6) . . . . ?
C32B C33B C34B O3 1(4) . . . . ?
C31B O3 C34B C33B 27(4) . . . . ?
C34A O3 C34B C33B -98(5) . . . . ?
C31A O3 C34B C33B 28(3) . . . . ?
